data_2200659
loop_
_publ_author_name
'Degen, Alexander'
'Bolte, Michael'

_publ_section_title
;
 The twinned crystal structure of 3-indolylacetic acid
;
_journal_issue 11
_journal_name_full 'Acta Crystallographica Section E'
_journal_page_first o999
_journal_page_last o1000
_journal_paper_doi 10.1107/S160053680101532X
_journal_volume 57
_journal_year 2001
_chemical_formula_iupac 'C10 H9 N O2'
_chemical_formula_moiety 'C10 H9 N O2'
_chemical_formula_sum 'C10 H9 N O2'
_chemical_formula_weight 175.18
_chemical_name_systematic ?
_space_group_IT_number 14
_symmetry_cell_setting monoclinic
_symmetry_space_group_name_Hall '-P 2ybc'
_symmetry_space_group_name_H-M 'P 1 21/c 1'
_audit_creation_method SHELXL-97
_cell_angle_alpha 90.00
_cell_angle_beta 105.700(10)
_cell_angle_gamma 90.00
_cell_formula_units_Z 4
_cell_length_a 17.848(2)
_cell_length_b 5.2214(7)
_cell_length_c 9.5680(10)
_cell_measurement_reflns_used 10779
_cell_measurement_temperature 100(2)
_cell_measurement_theta_max 26.5
_cell_measurement_theta_min 1.7
_cell_volume 858.39(18)
_computing_cell_refinement X-Area
_computing_data_collection 'X-Area (Stoe & Cie, 2001)'
_computing_data_reduction X-Area
_computing_molecular_graphics 'PLATON (Spek, 1990)'
_computing_structure_refinement 'SHELXL97 (Sheldrick, 1997) '
_computing_structure_solution 'SHELXS97 (Sheldrick, 1990) '
_diffrn_ambient_temperature 100(2)
_diffrn_measured_fraction_theta_full .999
_diffrn_measured_fraction_theta_max .999
_diffrn_measurement_device_type 'Stoe IPDS-II two-circle'
_diffrn_measurement_method \w
_diffrn_radiation_monochromator graphite
_diffrn_radiation_source 'fine-focus sealed tube'
_diffrn_radiation_type MoK\a
_diffrn_radiation_wavelength .71073
_diffrn_reflns_av_R_equivalents .0501
_diffrn_reflns_av_sigmaI/netI .0294
_diffrn_reflns_limit_h_max 22
_diffrn_reflns_limit_h_min -22
_diffrn_reflns_limit_k_max 6
_diffrn_reflns_limit_k_min -6
_diffrn_reflns_limit_l_max 11
_diffrn_reflns_limit_l_min -11
_diffrn_reflns_number 11341
_diffrn_reflns_theta_full 26.39
_diffrn_reflns_theta_max 26.39
_diffrn_reflns_theta_min 2.21
_diffrn_standards_decay_% 0
_diffrn_standards_interval_time 0
_diffrn_standards_number 0
_exptl_absorpt_coefficient_mu .096
_exptl_absorpt_correction_type none
_exptl_crystal_colour colourless
_exptl_crystal_density_diffrn 1.356
_exptl_crystal_density_method 'not measured'
_exptl_crystal_description block
_exptl_crystal_F_000 368
_exptl_crystal_size_max .40
_exptl_crystal_size_mid .30
_exptl_crystal_size_min .20
_refine_diff_density_max .117
_refine_diff_density_min -.122
_refine_ls_extinction_coef .046(5)
_refine_ls_extinction_method SHELXL97
_refine_ls_goodness_of_fit_ref 1.005
_refine_ls_hydrogen_treatment mixed
_refine_ls_matrix_type full
_refine_ls_number_parameters 128
_refine_ls_number_reflns 1756
_refine_ls_number_restraints 0
_refine_ls_restrained_S_all 1.005
_refine_ls_R_factor_all .0380
_refine_ls_R_factor_gt .0286
_refine_ls_shift/su_max <0.001
_refine_ls_shift/su_mean .000
_refine_ls_structure_factor_coef Fsqd
_refine_ls_weighting_details 'calc w = 1/[\s^2^(Fo^2^)+(0.0454P)^2^+0.0141P] where P = (Fo^2^+2Fc^2^)/3'
_refine_ls_weighting_scheme calc
_refine_ls_wR_factor_ref .0743
_reflns_number_gt 1476
_reflns_number_total 1756
_reflns_threshold_expression I>2\s(I)
_cod_data_source_file cv6058.cif
_cod_data_source_block I
_cod_depositor_comments
;
The following automatic conversions were performed:
'_symmetry_cell_setting' value 'Monoclinic' changed to 'monoclinic'
according to '/home/saulius/struct/CIF-dictionaries/cif_core.dic'
dictionary named 'cif_core.dic' version 2.4.1 from 2010-06-29.

Automatic conversion script
Id: cif_fix_enum 1527 2010-12-29 10:47:43Z saulius 

The following automatic conversions were performed:

'_symmetry_cell_setting' value 'Monoclinic' changed to 'monoclinic'
according to /home/saulius/struct/CIF-dictionaries/cif_core.dic
dictionary named 'cif_core.dic' version 2.4.1 from 2010-06-29.

Automatic conversion script
Id: cif_fix_values 1715 2011-07-08 13:25:40Z adriana 
;
_cod_original_cell_volume 858.39(17)
_cod_original_sg_symbol_H-M 'P 21/c'
_cod_database_code 2200659
_cod_database_fobs_code 2200659

loop_
_symmetry_equiv_pos_as_xyz
'x, y, z'
'x, -y+1/2, z+1/2'
'-x, -y, -z'
'-x, y-1/2, -z-1/2'

loop_
_atom_site_label
_atom_site_fract_x
_atom_site_fract_y
_atom_site_fract_z
_atom_site_U_iso_or_equiv
_atom_site_adp_type
_atom_site_calc_flag
_atom_site_refinement_flags
_atom_site_occupancy
_atom_site_disorder_assembly
_atom_site_disorder_group
_atom_site_type_symbol
N1 .78667(9) .2286(3) .31213(17) .0508(4) Uani d . 1 . . N
H1 .8077(14) .099(5) .276(3) .087(8) Uiso d . 1 . . H
C1 .71228(10) .3206(3) .2555(2) .0492(4) Uani d . 1 . . C
H1A .6752 .2530 .1730 .059 Uiso calc R 1 . . H
C2 .70028(9) .5233(3) .33589(18) .0421(4) Uani d . 1 . . C
C3 .77160(8) .5603(3) .44932(16) .0356(3) Uani d . 1 . . C
C4 .79686(9) .7378(3) .56268(19) .0428(4) Uani d . 1 . . C
H4 .7625 .8676 .5775 .051 Uiso calc R 1 . . H
C5 .87205(10) .7234(3) .6530(2) .0496(4) Uani d . 1 . . C
H5 .8889 .8439 .7294 .060 Uiso calc R 1 . . H
C6 .92328(9) .5336(3) .6329(2) .0522(4) Uani d . 1 . . C
H6 .9745 .5264 .6961 .063 Uiso calc R 1 . . H
C7 .90057(9) .3563(3) .5222(2) .0491(4) Uani d . 1 . . C
H7 .9355 .2276 .5084 .059 Uiso calc R 1 . . H
C8 .82467(9) .3714(3) .43107(19) .0405(4) Uani d . 1 . . C
C9 .62743(9) .6794(3) .3094(2) .0500(4) Uani d . 1 . . C
H9B .5993 .6681 .2051 .060 Uiso calc R 1 . . H
H9A .6420 .8610 .3311 .060 Uiso calc R 1 . . H
C10 .57321(8) .6008(3) .39668(18) .0395(3) Uani d . 1 . . C
O1 .58057(7) .4048(2) .46829(14) .0512(3) Uani d . 1 . . O
O2 .51619(7) .7638(2) .38738(15) .0548(3) Uani d . 1 . . O
H2 .4854(14) .697(5) .444(3) .084(7) Uiso d . 1 . . H

loop_
_atom_site_aniso_label
_atom_site_aniso_U_11
_atom_site_aniso_U_22
_atom_site_aniso_U_33
_atom_site_aniso_U_12
_atom_site_aniso_U_13
_atom_site_aniso_U_23
N1 .0638(9) .0389(7) .0580(9) -.0064(7) .0308(8) -.0095(6)
C1 .0536(9) .0515(9) .0460(10) -.0176(7) .0192(9) -.0014(8)
C2 .0411(8) .0452(8) .0453(9) -.0084(6) .0207(7) .0063(7)
C3 .0362(7) .0326(7) .0442(8) -.0049(5) .0213(7) .0033(6)
C4 .0470(8) .0353(7) .0546(10) -.0013(7) .0281(8) -.0027(7)
C5 .0511(9) .0454(9) .0553(11) -.0147(8) .0197(8) -.0075(7)
C6 .0379(8) .0556(10) .0629(11) -.0063(7) .0134(8) .0063(9)
C7 .0423(8) .0414(8) .0700(12) .0062(7) .0263(9) .0061(8)
C8 .0461(8) .0303(7) .0525(10) -.0047(6) .0259(7) -.0012(7)
C9 .0401(8) .0579(10) .0551(11) -.0036(7) .0181(8) .0168(8)
C10 .0331(7) .0454(8) .0397(8) -.0040(6) .0093(7) .0057(7)
O1 .0438(6) .0571(7) .0582(7) .0055(5) .0233(6) .0199(6)
O2 .0484(6) .0542(6) .0688(9) .0067(5) .0278(6) .0212(6)

loop_
_atom_type_symbol
_atom_type_description
_atom_type_scat_dispersion_real
_atom_type_scat_dispersion_imag
_atom_type_scat_source
C C .0033 .0016 'International Tables Vol C Tables 4.2.6.8 and 6.1.1.4'
H H .0000 .0000 'International Tables Vol C Tables 4.2.6.8 and 6.1.1.4'
N N .0061 .0033 'International Tables Vol C Tables 4.2.6.8 and 6.1.1.4'
O O .0106 .0060 'International Tables Vol C Tables 4.2.6.8 and 6.1.1.4'

loop_
_geom_angle_atom_site_label_1
_geom_angle_atom_site_label_2
_geom_angle_atom_site_label_3
_geom_angle
C8 N1 C1 110.06(14)
C8 N1 H1 124.9(17)
C1 N1 H1 125.0(17)
C2 C1 N1 109.37(16)
C2 C1 H1A 125.3
N1 C1 H1A 125.3
C1 C2 C3 106.70(14)
C1 C2 C9 126.21(16)
C3 C2 C9 127.09(15)
C4 C3 C8 118.09(14)
C4 C3 C2 134.52(14)
C8 C3 C2 107.36(14)
C5 C4 C3 119.93(14)
C5 C4 H4 120.0
C3 C4 H4 120.0
C4 C5 C6 120.77(16)
C4 C5 H5 119.6
C6 C5 H5 119.6
C7 C6 C5 120.92(16)
C7 C6 H6 119.5
C5 C6 H6 119.5
C6 C7 C8 118.21(14)
C6 C7 H7 120.9
C8 C7 H7 120.9
N1 C8 C7 131.40(14)
N1 C8 C3 106.51(14)
C7 C8 C3 122.07(15)
C2 C9 C10 114.78(13)
C2 C9 H9B 108.6
C10 C9 H9B 108.6
C2 C9 H9A 108.6
C10 C9 H9A 108.6
H9B C9 H9A 107.5
O1 C10 O2 123.14(14)
O1 C10 C9 123.81(14)
O2 C10 C9 113.04(13)
C10 O2 H2 106.4(14)

loop_
_geom_bond_atom_site_label_1
_geom_bond_atom_site_label_2
_geom_bond_site_symmetry_2
_geom_bond_distance
_geom_bond_publ_flag
N1 C8 . 1.376(2) ?
N1 C1 . 1.378(2) ?
N1 H1 . .89(3) ?
C1 C2 . 1.359(2) ?
C1 H1A . .9500 ?
C2 C3 . 1.445(2) ?
C2 C9 . 1.497(2) ?
C3 C4 . 1.405(2) ?
C3 C8 . 1.410(2) ?
C4 C5 . 1.388(2) ?
C4 H4 . .9500 ?
C5 C6 . 1.396(2) ?
C5 H5 . .9500 ?
C6 C7 . 1.382(3) ?
C6 H6 . .9500 ?
C7 C8 . 1.401(2) ?
C7 H7 . .9500 ?
C9 C10 . 1.497(2) ?
C9 H9B . .9900 ?
C9 H9A . .9900 ?
C10 O1 . 1.2187(18) ?
C10 O2 . 1.3110(19) ?
O2 H2 . .94(3) ?

loop_
_geom_hbond_atom_site_label_D
_geom_hbond_atom_site_label_H
_geom_hbond_atom_site_label_A
_geom_hbond_site_symmetry_A
_geom_hbond_distance_DH
_geom_hbond_distance_HA
_geom_hbond_distance_DA
_geom_hbond_angle_DHA
O2 H2 O1 3_666 .94(3) 1.70(3) 2.6372(16) 172(2)

loop_
_geom_torsion_atom_site_label_1
_geom_torsion_atom_site_label_2
_geom_torsion_atom_site_label_3
_geom_torsion_atom_site_label_4
_geom_torsion
C8 N1 C1 C2 -.17(18)
N1 C1 C2 C3 .17(17)
N1 C1 C2 C9 179.20(14)
C1 C2 C3 C4 177.99(15)
C9 C2 C3 C4 -1.0(3)
C1 C2 C3 C8 -.11(15)
C9 C2 C3 C8 -179.13(14)
C8 C3 C4 C5 -.2(2)
C2 C3 C4 C5 -178.18(16)
C3 C4 C5 C6 -.1(2)
C4 C5 C6 C7 .3(3)
C5 C6 C7 C8 -.2(2)
C1 N1 C8 C7 -178.52(16)
C1 N1 C8 C3 .09(17)
C6 C7 C8 N1 178.32(16)
C6 C7 C8 C3 -.1(2)
C4 C3 C8 N1 -178.45(12)
C2 C3 C8 N1 .01(15)
C4 C3 C8 C7 .3(2)
C2 C3 C8 C7 178.78(14)
C1 C2 C9 C10 96.2(2)
C3 C2 C9 C10 -84.92(19)
C2 C9 C10 O1 -10.3(2)
C2 C9 C10 O2 170.32(15)

loop_
_cod_related_entry_id
_cod_related_entry_database
_cod_related_entry_code
1 ChemSpider 780
